data_2209609
loop_
_publ_author_name
'Tetsuzo Ito'

_publ_section_title
;
 Poly[bis(\m~2~-<i>O</i>,<i>O</i>'-dimethyl
 dithiophosphato)mercury(II)]
;
_journal_coeditor_code LH2108
_journal_issue 7
_journal_name_full 'Acta Crystallographica Section E'
_journal_page_first m1666
_journal_page_last m1667
_journal_paper_doi 10.1107/S1600536806023658
_journal_volume 62
_journal_year 2006
_chemical_formula_iupac '[Hg (C2 H6 O2 P S2)2]'
_chemical_formula_moiety 'C4 H12 Hg O4 P2 S4'
_chemical_formula_sum 'C4 H12 Hg O4 P2 S4'
_chemical_formula_weight 514.91
_chemical_name_systematic
;
Poly[bis(\m~2~-O,O'-dimethyl dithiophosphato)mercury(II)]
;
_space_group_IT_number 14
_symmetry_cell_setting monoclinic
_symmetry_space_group_name_Hall '-P 2ybc'
_symmetry_space_group_name_H-M 'P 1 21/c 1'
_cell_angle_alpha 90
_cell_angle_beta 96.56(2)
_cell_angle_gamma 90
_cell_formula_units_Z 4
_cell_length_a 9.930(5)
_cell_length_b 12.043(2)
_cell_length_c 11.8850(10)
_cell_measurement_reflns_used 25
_cell_measurement_temperature 296.1
_cell_measurement_theta_max 16.4
_cell_measurement_theta_min 15.0
_cell_volume 1412.0(8)
_computing_cell_refinement 'MSC/AFC Diffractometer Control Software'
_computing_data_collection
;
MSC/AFC Diffractometer Control Software
(Molecular Structure Corporation, 1988)
;
_computing_data_reduction
;
CrystalStructure (Rigaku/MSC, 2002)
;
_computing_molecular_graphics 'ORTEPIII (Burnett & Johnson, 1996)'
_computing_publication_material CrystalStructure
_computing_structure_refinement CrystalStructure
_computing_structure_solution 'SIR92 (Altomare <i>et al.</i>,  1994)'
_diffrn_measured_fraction_theta_full 0.9985
_diffrn_measured_fraction_theta_max 0.9985
_diffrn_measurement_device_type 'Rigaku AFC-5S'
_diffrn_measurement_method \w-2\q
_diffrn_radiation_type 'Mo K\a'
_diffrn_radiation_wavelength 0.7107
_diffrn_reflns_av_R_equivalents 0.024
_diffrn_reflns_limit_h_max 12
_diffrn_reflns_limit_h_min 0
_diffrn_reflns_limit_k_max 15
_diffrn_reflns_limit_k_min 0
_diffrn_reflns_limit_l_max 15
_diffrn_reflns_limit_l_min -15
_diffrn_reflns_number 3580
_diffrn_reflns_theta_full 27.50
_diffrn_reflns_theta_max 27.50
_diffrn_standards_decay_% 0.47
_diffrn_standards_interval_count 150
_diffrn_standards_number 3
_exptl_absorpt_coefficient_mu 11.737
_exptl_absorpt_correction_T_max 0.348
_exptl_absorpt_correction_T_min 0.182
_exptl_absorpt_correction_type psi-scan
_exptl_absorpt_process_details '(North <i>et al.</i>,  1968)'
_exptl_crystal_colour colorless
_exptl_crystal_density_diffrn 2.422
_exptl_crystal_density_method 'not measured'
_exptl_crystal_description plate
_exptl_crystal_F_000 968.00
_exptl_crystal_size_max 0.16
_exptl_crystal_size_mid 0.16
_exptl_crystal_size_min 0.09
_refine_diff_density_max 0.76
_refine_diff_density_min -1.31
_refine_ls_extinction_method none
_refine_ls_goodness_of_fit_ref 1.459
_refine_ls_hydrogen_treatment constr
_refine_ls_number_parameters 148
_refine_ls_number_reflns 2372
_refine_ls_R_factor_gt 0.0310
_refine_ls_shift/su_max 0.0020
_refine_ls_structure_factor_coef F
_refine_ls_weighting_details 'w = 1/\s^2^(Fo)'
_refine_ls_weighting_scheme sigma
_refine_ls_wR_factor_ref 0.0330
_reflns_number_gt 2372
_reflns_number_total 3224
_reflns_threshold_expression I>3\s(I)
_cod_data_source_file lh2108.cif
_cod_data_source_block I
_cod_original_sg_symbol_H-M 'P 21/c'
_cod_database_code 2209609
_cod_database_fobs_code 2209609

loop_
_symmetry_equiv_pos_as_xyz
x,y,z
-x,-y,-z
-x,y+1/2,-z+1/2
x,-y+1/2,z+1/2

loop_
_atom_site_type_symbol
_atom_site_label
_atom_site_fract_x
_atom_site_fract_y
_atom_site_fract_z
_atom_site_U_iso_or_equiv
_atom_site_adp_type
_atom_site_calc_flag
_atom_site_occupancy
Hg Hg 0.68395(3) 0.73679(2) 0.28147(3) 0.03552(8) Uani d 1.00
S S1 0.7135(2) 0.8163(2) 0.4919(2) 0.0421(6) Uani d 1.00
S S2 0.8984(2) 0.6890(2) 0.7096(2) 0.0437(6) Uani d 1.00
S S3 0.7124(2) 0.53060(10) 0.3257(2) 0.0383(5) Uani d 1.00
S S4 0.5416(2) 0.30210(10) 0.3115(2) 0.0404(6) Uani d 1.00
P P1 0.8910(2) 0.75850(10) 0.55590(10) 0.0301(5) Uani d 1.00
P P2 0.5517(2) 0.45460(10) 0.2462(2) 0.0267(5) Uani d 1.00
O O1 0.9412(5) 0.6723(4) 0.4696(4) 0.040(2) Uani d 1.00
O O2 1.0075(6) 0.8479(5) 0.5565(5) 0.053(2) Uani d 1.00
O O3 0.5490(5) 0.4533(4) 0.1145(4) 0.037(2) Uani d 1.00
O O4 0.4165(5) 0.5226(4) 0.2511(5) 0.039(2) Uani d 1.00
C C1 1.0780(10) 0.6357(9) 0.4767(9) 0.073(4) Uani d 1.00
C C2 1.0340(10) 0.9306(8) 0.6410(10) 0.082(4) Uani d 1.00
C C3 0.6510(10) 0.3931(7) 0.0607(7) 0.054(3) Uani d 1.00
C C4 0.3730(10) 0.5493(8) 0.3588(8) 0.063(3) Uani d 1.00
H H1 1.103 0.6011 0.5479 0.087 Uiso c 1.00
H H2 1.087 0.5840 0.4177 0.087 Uiso c 1.00
H H3 1.136 0.6976 0.4690 0.087 Uiso c 1.00
H H4 1.055 0.8961 0.713 0.097 Uiso c 1.00
H H5 1.108 0.9757 0.626 0.097 Uiso c 1.00
H H6 0.955 0.9753 0.642 0.097 Uiso c 1.00
H H7 0.647 0.3167 0.0799 0.066 Uiso c 1.00
H H8 0.634 0.4013 -0.0192 0.066 Uiso c 1.00
H H9 0.738 0.4217 0.0866 0.066 Uiso c 1.00
H H10 0.441 0.5926 0.4013 0.078 Uiso c 1.00
H H11 0.291 0.5901 0.3479 0.078 Uiso c 1.00
H H12 0.359 0.4826 0.3986 0.078 Uiso c 1.00

loop_
_atom_site_aniso_label
_atom_site_aniso_U_11
_atom_site_aniso_U_22
_atom_site_aniso_U_33
_atom_site_aniso_U_12
_atom_site_aniso_U_13
_atom_site_aniso_U_23
Hg 0.0356(2) 0.03250(10) 0.0384(2) 0.00440(10) 0.00410(10) 0.00170(10)
S1 0.0430(10) 0.0560(10) 0.0270(10) 0.0230(10) 0.0022(9) -0.0037(9)
S2 0.0450(10) 0.0540(10) 0.0330(10) 0.0180(10) 0.0100(10) 0.0143(9)
S3 0.0340(10) 0.0263(9) 0.0510(10) -0.0042(8) -0.0115(9) 0.0016(8)
S4 0.0410(10) 0.0317(9) 0.0450(10) -0.0095(8) -0.0090(10) 0.0132(8)
P1 0.0330(10) 0.0320(10) 0.0248(9) 0.0016(8) 0.0021(8) -0.0001(8)
P2 0.0270(10) 0.0233(8) 0.0290(10) -0.0013(7) -0.0005(8) 0.0020(7)
O1 0.035(3) 0.054(3) 0.032(3) 0.013(3) 0.003(2) -0.006(2)
O2 0.057(4) 0.056(4) 0.044(4) -0.020(3) 0.004(3) 0.002(3)
O3 0.040(3) 0.042(3) 0.030(3) -0.001(2) 0.006(3) 0.004(2)
O4 0.032(3) 0.039(3) 0.047(4) 0.006(2) 0.002(3) -0.004(2)
C1 0.044(6) 0.098(8) 0.076(8) 0.030(6) 0.007(6) -0.014(6)
C2 0.096(9) 0.064(7) 0.083(8) -0.032(6) -0.006(7) -0.025(6)
C3 0.070(7) 0.053(5) 0.041(5) 0.001(5) 0.021(5) -0.006(4)
C4 0.056(7) 0.065(6) 0.074(7) 0.004(5) 0.029(6) -0.017(5)

loop_
_atom_type_symbol
_atom_type_description
_atom_type_scat_dispersion_real
_atom_type_scat_dispersion_imag
_atom_type_scat_source
Hg Hg -2.836 9.669
;
International Tables for Crystallography
(1992, Vol. C, Tables 4.2.6.8 and 6.1.1.4)
;
S S 0.148 0.159
;
International Tables for Crystallography
(1992, Vol. C, Tables 4.2.6.8 and 6.1.1.4)
;
P P 0.125 0.123
;
International Tables for Crystallography
(1992, Vol. C, Tables 4.2.6.8 and 6.1.1.4)
;
O O 0.017 0.010
;
International Tables for Crystallography
(1992, Vol. C, Tables 4.2.6.8 and 6.1.1.4)
;
C C 0.006 0.003
;
International Tables for Crystallography
(1992, Vol. C, Tables 4.2.6.8 and 6.1.1.4)
;
H H 0.000 0.000
;
International Tables for Crystallography
(1992, Vol. C, Table 6.1.1.4)
;

loop_
_geom_angle_atom_site_label_1
_geom_angle_atom_site_label_2
_geom_angle_atom_site_label_3
_geom_angle_site_symmetry_1
_geom_angle_site_symmetry_3
_geom_angle
_geom_angle_publ_flag
S1 Hg S2 . 4_564 100.51(7) yes
S1 Hg S3 . . 99.14(7) yes
S1 Hg S4 . 3_655 107.34(7) yes
S2 Hg S3 4_564 . 109.53(8) yes
S2 Hg S4 4_564 3_655 118.77(8) yes
S3 Hg S4 . 3_655 117.97(6) yes
S1 P1 S2 . . 116.04(13) no
S1 P1 O1 . . 108.5(2) no
S2 P1 O1 . . 109.6(2) no
S1 P1 O2 . . 112.6(3) no
S2 P1 O2 . . 109.3(2) no
O1 P1 O2 . . 99.5(3) no
S3 P2 S4 . . 108.21(12) no
S3 P2 O3 . . 113.7(2) no
S4 P2 O3 . . 112.6(2) no
S3 P2 O4 . . 112.6(2) no
S4 P2 O4 . . 112.4(2) no
O3 P2 O4 . . 97.1(3) no
P1 O1 C1 . . 122.4(6) no
P1 O2 C2 . . 124.0(7) no
P2 O3 C3 . . 120.9(5) no
P2 O4 C4 . . 119.6(5) no
O1 C1 H1 . . 109.6 no
O1 C1 H2 . . 109.3 no
H1 C1 H2 . . 109.5 no
O1 C1 H3 . . 109.5 no
H1 C1 H3 . . 109.5 no
H2 C1 H3 . . 109.5 no
O2 C2 H4 . . 109.5 no
O2 C2 H5 . . 110.5 no
H4 C2 H5 . . 109.5 no
O2 C2 H6 . . 108.4 no
H4 C2 H6 . . 109.5 no
H5 C2 H6 . . 109.5 no
O3 C3 H7 . . 109.2 no
O3 C3 H8 . . 109.9 no
H7 C3 H8 . . 109.5 no
O3 C3 H9 . . 109.3 no
H7 C3 H9 . . 109.5 no
H8 C3 H9 . . 109.5 no
O4 C4 H10 . . 109.3 no
O4 C4 H11 . . 109.7 no
H10 C4 H11 . . 109.5 no
O4 C4 H12 . . 109.4 no
H10 C4 H12 . . 109.5 no
H11 C4 H12 . . 109.5 no

loop_
_geom_bond_atom_site_label_1
_geom_bond_atom_site_label_2
_geom_bond_site_symmetry_2
_geom_bond_distance
_geom_bond_publ_flag
Hg S1 . 2.662(2) yes
Hg S2 4_564 2.545(2) yes
Hg S3 . 2.547(2) yes
Hg S4 3_655 2.508(2) yes
S1 P1 . 1.965(3) yes
S2 P1 . 2.003(3) yes
S3 P2 . 1.983(3) yes
S4 P2 . 2.000(2) yes
P1 O1 . 1.581(5) yes
P1 O2 . 1.580(6) yes
P2 O3 . 1.563(5) yes
P2 O4 . 1.579(5) yes
O1 C1 . 1.422(9) yes
O2 C2 . 1.420(10) yes
O3 C3 . 1.449(9) yes
O4 C4 . 1.430(10) yes
C1 H1 . 0.95 no
C1 H2 . 0.95 no
C1 H3 . 0.95 no
C2 H4 . 0.95 no
C2 H5 . 0.95 no
C2 H6 . 0.95 no
C3 H7 . 0.95 no
C3 H8 . 0.95 no
C3 H9 . 0.95 no
C4 H10 . 0.95 no
C4 H11 . 0.95 no
C4 H12 . 0.95 no

loop_
_geom_contact_atom_site_label_1
_geom_contact_atom_site_label_2
_geom_contact_distance
_geom_contact_site_symmetry_2
_geom_contact_publ_flag
Hg S1 3.546(2) 4_564 no
Hg P1 3.560(2) 4_564 no
Hg P2 3.505(2) 3_655 no
Hg O4 3.592(5) 3_655 no
S1 O3 3.219(5) 3_655 no
S2 O1 3.496(6) 4_565 no
S3 C1 3.570(10) 2_766 no
S4 O4 3.482(5) 3_645 no
O2 C2 3.546(13) 2_776 no
O3 C3 3.280(10) 2_665 no
C1 C4 3.543(12) 1_655 no

loop_
_geom_torsion_atom_site_label_1
_geom_torsion_atom_site_label_2
_geom_torsion_atom_site_label_3
_geom_torsion_atom_site_label_4
_geom_torsion
_geom_torsion_publ_flag
S3 Hg S1 P1 56.10(10) no
S1 Hg S3 P2 126.60(10) no
Hg S1 P1 S2 -132.6(2) no
Hg S1 P1 O1 -8.8(4) no
Hg S1 P1 O2 100.4(4) no
Hg S3 P2 S4 -164.3(2) no
Hg S3 P2 O3 69.8(4) no
Hg S3 P2 O4 -39.4(4) no
S1 P1 O1 C1 164.4(8) no
S2 P1 O1 C1 -67.9(9) no
O2 P1 O1 C1 46.6(7) no
S1 P1 O2 C2 82.4(7) no
S2 P1 O2 C2 -48.2(7) no
O1 P1 O2 C2 -162.9(9) no
S3 P2 O3 C3 65.3(8) no
S4 P2 O3 C3 -58.2(8) no
O4 P2 O3 C3 -176.1(8) no
S3 P2 O4 C4 -59.3(8) no
S4 P2 O4 C4 63.2(8) no
O3 P2 O4 C4 -178.7(8) no
